data_4081524
loop_
_publ_author_name
'Klapp, Lutz R. R.'
'Bruhn, Clemens'
'Leibold, Michael'
'Siemeling, Ulrich'

_publ_section_title
;
 Ferrocene-Based Bis(guanidines): Superbases for Tridentate
 N,Fe,N-Coordination
;
_journal_issue 20
_journal_name_full Organometallics
_journal_page_first 5862
_journal_paper_doi 10.1021/om400454v
_journal_volume 32
_journal_year 2013
_chemical_formula_moiety 'C32 H48 Fe N6, H2 O'
_chemical_formula_sum 'C32 H50 Fe N6 O'
_chemical_formula_weight 590.63
_chemical_name_systematic
; 
 ? 
;
_space_group_IT_number 14
_symmetry_cell_setting monoclinic
_symmetry_Int_Tables_number 14
_symmetry_space_group_name_Hall '-P 2ybc'
_symmetry_space_group_name_H-M 'P 1 21/c 1'
_atom_sites_solution_hydrogens geom
_atom_sites_solution_primary direct
_atom_sites_solution_secondary difmap
_audit_creation_method SHELXL-97
_cell_angle_alpha 90.00
_cell_angle_beta 90.169(5)
_cell_angle_gamma 90.00
_cell_formula_units_Z 4
_cell_length_a 15.7458(10)
_cell_length_b 16.7413(8)
_cell_length_c 11.8479(7)
_cell_measurement_reflns_used 16391
_cell_measurement_temperature 153(2)
_cell_measurement_theta_max 25.62
_cell_measurement_theta_min 1.78
_cell_volume 3123.2(3)
_computing_structure_refinement 'SHELXL-97 (Sheldrick, 1997)'
_computing_structure_solution 'SHELXS-97 (Sheldrick, 1990)'
_diffrn_ambient_temperature 153(2)
_diffrn_detector 'image plate (34 cm diameter)'
_diffrn_detector_area_resol_mean 6.67
_diffrn_detector_type STOE
_diffrn_measured_fraction_theta_full 0.991
_diffrn_measured_fraction_theta_max 0.991
_diffrn_measurement_details ' 180 frames, detector distance = 135 mm'
_diffrn_measurement_device '2-circle goniometer'
_diffrn_measurement_device_type 'STOE IPDS 2'
_diffrn_measurement_method 'rotation method'
_diffrn_radiation_collimation '0.5 mm diameter, multiple pinhole'
_diffrn_radiation_monochromator 'plane graphite'
_diffrn_radiation_polarisn_norm 0
_diffrn_radiation_type 'Mo K\a'
_diffrn_radiation_wavelength 0.71073
_diffrn_reflns_av_R_equivalents 0.0368
_diffrn_reflns_av_sigmaI/netI 0.0372
_diffrn_reflns_limit_h_max 16
_diffrn_reflns_limit_h_min -18
_diffrn_reflns_limit_k_max 19
_diffrn_reflns_limit_k_min -19
_diffrn_reflns_limit_l_max 14
_diffrn_reflns_limit_l_min -14
_diffrn_reflns_number 14832
_diffrn_reflns_theta_full 25.00
_diffrn_reflns_theta_max 25.00
_diffrn_reflns_theta_min 1.78
_diffrn_source 'sealed X-ray tube, 12 x 0.4 mm long-fine focus'
_diffrn_source_current 30
_diffrn_source_power 1.50
_diffrn_source_voltage 50
_diffrn_standards_decay_% 0
_exptl_absorpt_coefficient_mu 0.517
_exptl_absorpt_correction_T_max 0.9644
_exptl_absorpt_correction_T_min 0.8877
_exptl_absorpt_correction_type integration
_exptl_absorpt_process_details 'X-red ver. 1.31 (Stoe & Cie. 2005)'
_exptl_crystal_colour yellow
_exptl_crystal_density_diffrn 1.256
_exptl_crystal_density_method 'not measured'
_exptl_crystal_description plate
_exptl_crystal_F_000 1272
_exptl_crystal_size_max 0.34
_exptl_crystal_size_mid 0.20
_exptl_crystal_size_min 0.07
_refine_diff_density_max 0.232
_refine_diff_density_min -0.255
_refine_diff_density_rms 0.038
_refine_ls_extinction_method none
_refine_ls_goodness_of_fit_ref 0.992
_refine_ls_hydrogen_treatment mixed
_refine_ls_matrix_type full
_refine_ls_number_parameters 367
_refine_ls_number_reflns 5445
_refine_ls_number_restraints 0
_refine_ls_restrained_S_all 0.992
_refine_ls_R_factor_all 0.0392
_refine_ls_R_factor_gt 0.0293
_refine_ls_shift/su_max 0.001
_refine_ls_shift/su_mean 0.000
_refine_ls_structure_factor_coef Fsqd
_refine_ls_weighting_details 'calc w=1/[\s^2^(Fo^2^)+(0.0463P)^2^+0.0000P] where P=(Fo^2^+2Fc^2^)/3'
_refine_ls_weighting_scheme calc
_refine_ls_wR_factor_gt 0.0698
_refine_ls_wR_factor_ref 0.0725
_reflns_number_gt 4526
_reflns_number_total 5445
_reflns_threshold_expression >2sigma(I)
_cod_data_source_file om400454v_si_002.cif
_cod_data_source_block i1011
_cod_original_sg_symbol_H-M 'P 21/c'
_cod_database_code 4081524

loop_
_symmetry_equiv_pos_as_xyz
'x, y, z'
'-x, y+1/2, -z+1/2'
'-x, -y, -z'
'x, -y-1/2, z-1/2'

loop_
_atom_site_label
_atom_site_type_symbol
_atom_site_fract_x
_atom_site_fract_y
_atom_site_fract_z
_atom_site_U_iso_or_equiv
_atom_site_adp_type
_atom_site_occupancy
_atom_site_symmetry_multiplicity
_atom_site_calc_flag
_atom_site_refinement_flags
C1 C 0.12937(10) -0.15277(10) 0.47610(12) 0.0264(3) Uani 1 1 d .
C2 C 0.15635(10) -0.14880(10) 0.59212(13) 0.0294(3) Uani 1 1 d .
H2A H 0.1784 -0.1030 0.6293 0.035 Uiso 1 1 calc R
C3 C 0.14417(11) -0.22575(11) 0.64176(13) 0.0327(4) Uani 1 1 d .
H3A H 0.1560 -0.2398 0.7179 0.039 Uiso 1 1 calc R
C4 C 0.11122(11) -0.27783(10) 0.55708(13) 0.0322(4) Uani 1 1 d .
H4A H 0.0975 -0.3326 0.5669 0.039 Uiso 1 1 calc R
C5 C 0.10239(10) -0.23308(10) 0.45463(13) 0.0274(3) Uani 1 1 d .
H5A H 0.0821 -0.2532 0.3846 0.033 Uiso 1 1 calc R
C6 C 0.35102(10) -0.18979(10) 0.51566(12) 0.0254(3) Uani 1 1 d .
C7 C 0.34440(10) -0.26504(10) 0.57263(13) 0.0281(3) Uani 1 1 d .
H7A H 0.3575 -0.2748 0.6497 0.034 Uiso 1 1 calc R
C8 C 0.31457(11) -0.32293(10) 0.49310(14) 0.0307(3) Uani 1 1 d .
H8A H 0.3052 -0.3780 0.5080 0.037 Uiso 1 1 calc R
C9 C 0.30134(11) -0.28369(10) 0.38743(13) 0.0302(4) Uani 1 1 d .
H9A H 0.2819 -0.3081 0.3197 0.036 Uiso 1 1 calc R
C10 C 0.32240(10) -0.20164(10) 0.40164(12) 0.0274(3) Uani 1 1 d .
H10A H 0.3182 -0.1615 0.3452 0.033 Uiso 1 1 calc R
C11 C 0.07626(10) -0.07067(9) 0.32847(12) 0.0265(3) Uani 1 1 d .
C12 C -0.05124(11) -0.09133(10) 0.44694(13) 0.0313(4) Uani 1 1 d .
H12A H -0.0855 -0.0419 0.4520 0.038 Uiso 1 1 calc R
H12B H -0.0086 -0.0902 0.5085 0.038 Uiso 1 1 calc R
C13 C -0.10889(11) -0.16340(11) 0.46222(14) 0.0351(4) Uani 1 1 d .
H13A H -0.1424 -0.1571 0.5323 0.042 Uiso 1 1 calc R
H13B H -0.0739 -0.2123 0.4697 0.042 Uiso 1 1 calc R
C14 C -0.16942(11) -0.17225(11) 0.36097(15) 0.0371(4) Uani 1 1 d .
H14A H -0.2025 -0.2222 0.3686 0.045 Uiso 1 1 calc R
H14B H -0.2098 -0.1269 0.3597 0.045 Uiso 1 1 calc R
C15 C -0.11938(12) -0.17399(12) 0.25085(14) 0.0402(4) Uani 1 1 d .
H15A H -0.0828 -0.2221 0.2493 0.048 Uiso 1 1 calc R
H15B H -0.1593 -0.1771 0.1863 0.048 Uiso 1 1 calc R
C16 C -0.06464(11) -0.09968(12) 0.23944(14) 0.0379(4) Uani 1 1 d .
H16A H -0.0309 -0.1027 0.1692 0.045 Uiso 1 1 calc R
H16B H -0.1013 -0.0517 0.2352 0.045 Uiso 1 1 calc R
C17 C 0.05267(12) 0.05472(10) 0.22986(14) 0.0350(4) Uani 1 1 d .
H17A H 0.0798 0.0914 0.2847 0.042 Uiso 1 1 calc R
H17B H -0.0077 0.0483 0.2514 0.042 Uiso 1 1 calc R
C18 C 0.05801(13) 0.09050(11) 0.11154(15) 0.0411(4) Uani 1 1 d .
H18A H 0.0258 0.0566 0.0580 0.049 Uiso 1 1 calc R
H18B H 0.0320 0.1444 0.1115 0.049 Uiso 1 1 calc R
C19 C 0.15013(13) 0.09642(11) 0.07362(15) 0.0426(4) Uani 1 1 d .
H19A H 0.1807 0.1354 0.1216 0.051 Uiso 1 1 calc R
H19B H 0.1523 0.1156 -0.0054 0.051 Uiso 1 1 calc R
C20 C 0.19312(12) 0.01509(12) 0.08221(15) 0.0394(4) Uani 1 1 d .
H20A H 0.2539 0.0204 0.0624 0.047 Uiso 1 1 calc R
H20B H 0.1665 -0.0222 0.0277 0.047 Uiso 1 1 calc R
C21 C 0.18532(11) -0.01901(11) 0.20154(14) 0.0341(4) Uani 1 1 d .
H21B H 0.2111 -0.0729 0.2043 0.041 Uiso 1 1 calc R
H21A H 0.2162 0.0156 0.2555 0.041 Uiso 1 1 calc R
C22 C 0.44739(10) -0.11073(9) 0.61874(12) 0.0266(3) Uani 1 1 d .
C23 C 0.38358(11) -0.00563(11) 0.73589(14) 0.0341(4) Uani 1 1 d .
H23A H 0.3333 -0.0412 0.7351 0.041 Uiso 1 1 calc R
H23B H 0.3717 0.0406 0.6862 0.041 Uiso 1 1 calc R
C24 C 0.40099(12) 0.02336(11) 0.85652(14) 0.0372(4) Uani 1 1 d .
H24A H 0.3524 0.0560 0.8827 0.045 Uiso 1 1 calc R
H24B H 0.4062 -0.0234 0.9073 0.045 Uiso 1 1 calc R
C25 C 0.48224(13) 0.07304(11) 0.86349(15) 0.0416(4) Uani 1 1 d .
H25A H 0.4739 0.1240 0.8224 0.050 Uiso 1 1 calc R
H25B H 0.4947 0.0858 0.9434 0.050 Uiso 1 1 calc R
C26 C 0.55701(12) 0.02817(11) 0.81291(15) 0.0383(4) Uani 1 1 d .
H26A H 0.5711 -0.0184 0.8610 0.046 Uiso 1 1 calc R
H26B H 0.6073 0.0637 0.8106 0.046 Uiso 1 1 calc R
C27 C 0.53589(11) -0.00042(10) 0.69354(13) 0.0331(4) Uani 1 1 d .
H27A H 0.5279 0.0462 0.6432 0.040 Uiso 1 1 calc R
H27B H 0.5835 -0.0327 0.6639 0.040 Uiso 1 1 calc R
C28 C 0.56522(11) -0.18693(10) 0.70873(13) 0.0306(4) Uani 1 1 d .
H28A H 0.5464 -0.2411 0.7310 0.037 Uiso 1 1 calc R
H28B H 0.5540 -0.1503 0.7726 0.037 Uiso 1 1 calc R
C29 C 0.66047(11) -0.18831(11) 0.68402(14) 0.0364(4) Uani 1 1 d .
H29A H 0.6809 -0.1332 0.6706 0.044 Uiso 1 1 calc R
H29B H 0.6914 -0.2101 0.7500 0.044 Uiso 1 1 calc R
C30 C 0.67834(11) -0.23980(11) 0.58026(15) 0.0374(4) Uani 1 1 d .
H30A H 0.6620 -0.2959 0.5955 0.045 Uiso 1 1 calc R
H30B H 0.7397 -0.2385 0.5626 0.045 Uiso 1 1 calc R
C31 C 0.62723(11) -0.20760(11) 0.47989(14) 0.0355(4) Uani 1 1 d .
H31A H 0.6464 -0.1527 0.4621 0.043 Uiso 1 1 calc R
H31B H 0.6377 -0.2415 0.4129 0.043 Uiso 1 1 calc R
C32 C 0.53228(11) -0.20671(10) 0.50598(13) 0.0302(3) Uani 1 1 d .
H32B H 0.5008 -0.1826 0.4420 0.036 Uiso 1 1 calc R
H32A H 0.5117 -0.2621 0.5161 0.036 Uiso 1 1 calc R
N1 N 0.13745(8) -0.08899(8) 0.39804(10) 0.0271(3) Uani 1 1 d .
N2 N -0.00729(9) -0.09340(9) 0.33754(11) 0.0300(3) Uani 1 1 d .
N3 N 0.09554(9) -0.02378(8) 0.23367(11) 0.0289(3) Uani 1 1 d .
N4 N 0.37601(8) -0.11571(8) 0.56238(10) 0.0279(3) Uani 1 1 d .
N5 N 0.45785(9) -0.04878(8) 0.69505(11) 0.0304(3) Uani 1 1 d .
N6 N 0.51648(9) -0.16051(8) 0.60906(10) 0.0286(3) Uani 1 1 d .
O1 O 0.27386(9) 0.01428(8) 0.47633(12) 0.0406(3) Uani 1 1 d .
H2 H 0.2330(16) -0.0136(13) 0.4448(18) 0.049 Uiso 1 1 d .
H1 H 0.3054(16) -0.0190(14) 0.5030(18) 0.049 Uiso 1 1 d .
Fe1 Fe 0.226928(14) -0.232728(14) 0.509634(17) 0.02460(8) Uani 1 1 d .

loop_
_atom_site_aniso_label
_atom_site_aniso_U_11
_atom_site_aniso_U_22
_atom_site_aniso_U_33
_atom_site_aniso_U_23
_atom_site_aniso_U_13
_atom_site_aniso_U_12
C1 0.0198(8) 0.0303(8) 0.0289(7) 0.0018(6) -0.0002(6) 0.0003(7)
C2 0.0231(8) 0.0348(9) 0.0304(7) -0.0032(7) -0.0014(6) 0.0011(7)
C3 0.0255(8) 0.0452(10) 0.0272(7) 0.0063(7) 0.0014(6) 0.0004(8)
C4 0.0248(8) 0.0337(9) 0.0381(8) 0.0085(7) 0.0000(6) -0.0034(7)
C5 0.0220(8) 0.0302(8) 0.0300(7) 0.0023(6) -0.0019(6) -0.0032(7)
C6 0.0188(7) 0.0279(8) 0.0295(7) 0.0000(6) -0.0016(6) 0.0013(6)
C7 0.0229(8) 0.0308(8) 0.0305(7) 0.0028(6) -0.0035(6) 0.0028(7)
C8 0.0261(8) 0.0250(8) 0.0409(8) 0.0004(6) -0.0019(7) 0.0016(7)
C9 0.0262(8) 0.0333(9) 0.0312(8) -0.0046(6) -0.0018(6) 0.0002(7)
C10 0.0236(8) 0.0315(8) 0.0271(7) 0.0029(6) -0.0006(6) 0.0008(7)
C11 0.0242(8) 0.0252(8) 0.0300(7) -0.0011(6) -0.0012(6) -0.0005(7)
C12 0.0244(8) 0.0338(9) 0.0358(8) -0.0040(7) 0.0011(6) 0.0003(7)
C13 0.0313(9) 0.0393(10) 0.0347(8) -0.0031(7) 0.0028(7) -0.0055(8)
C14 0.0270(9) 0.0374(10) 0.0469(9) -0.0005(8) -0.0022(7) -0.0077(8)
C15 0.0336(10) 0.0500(11) 0.0368(9) -0.0014(8) -0.0071(7) -0.0097(9)
C16 0.0280(9) 0.0508(11) 0.0348(8) 0.0070(8) -0.0090(7) -0.0044(8)
C17 0.0367(10) 0.0256(8) 0.0427(9) 0.0017(7) -0.0051(7) 0.0042(8)
C18 0.0491(11) 0.0296(9) 0.0444(9) 0.0065(7) -0.0120(8) 0.0036(9)
C19 0.0528(12) 0.0357(10) 0.0394(9) 0.0115(8) -0.0054(8) -0.0080(9)
C20 0.0382(10) 0.0420(10) 0.0381(9) 0.0081(8) 0.0023(7) -0.0038(8)
C21 0.0276(9) 0.0360(9) 0.0387(8) 0.0081(7) 0.0000(7) -0.0007(8)
C22 0.0259(8) 0.0268(8) 0.0272(7) 0.0021(6) 0.0000(6) -0.0016(7)
C23 0.0320(9) 0.0313(9) 0.0390(8) -0.0043(7) -0.0014(7) 0.0015(7)
C24 0.0433(11) 0.0313(9) 0.0369(9) -0.0048(7) 0.0029(7) 0.0002(8)
C25 0.0519(12) 0.0325(10) 0.0403(9) -0.0069(7) -0.0034(8) -0.0046(9)
C26 0.0399(10) 0.0327(9) 0.0423(9) -0.0038(7) -0.0071(8) -0.0095(8)
C27 0.0320(9) 0.0307(9) 0.0365(8) 0.0016(7) -0.0011(7) -0.0066(7)
C28 0.0293(9) 0.0314(9) 0.0310(8) 0.0034(6) -0.0064(6) -0.0002(7)
C29 0.0283(9) 0.0409(10) 0.0401(9) 0.0097(7) -0.0095(7) -0.0020(8)
C30 0.0234(8) 0.0387(10) 0.0502(10) 0.0066(8) 0.0010(7) 0.0021(8)
C31 0.0286(9) 0.0395(10) 0.0383(8) -0.0028(7) 0.0008(7) 0.0003(8)
C32 0.0259(8) 0.0323(9) 0.0324(8) -0.0031(6) -0.0024(6) 0.0008(7)
N1 0.0230(7) 0.0256(7) 0.0327(6) 0.0025(5) -0.0033(5) -0.0004(6)
N2 0.0232(7) 0.0362(8) 0.0305(6) 0.0028(6) -0.0045(5) -0.0020(6)
N3 0.0259(7) 0.0256(7) 0.0351(7) 0.0049(5) -0.0024(5) 0.0011(6)
N4 0.0237(7) 0.0270(7) 0.0330(6) 0.0001(5) -0.0036(5) -0.0011(6)
N5 0.0265(7) 0.0299(7) 0.0349(7) -0.0049(6) -0.0021(5) -0.0022(6)
N6 0.0256(7) 0.0314(7) 0.0286(6) -0.0014(5) -0.0045(5) 0.0010(6)
O1 0.0355(7) 0.0295(7) 0.0567(8) 0.0047(6) -0.0145(6) -0.0033(6)
Fe1 0.02181(13) 0.02636(13) 0.02561(12) 0.00228(9) -0.00229(8) -0.00096(10)

loop_
_atom_type_symbol
_atom_type_description
_atom_type_scat_dispersion_real
_atom_type_scat_dispersion_imag
_atom_type_scat_source
C C 0.0033 0.0016 'International Tables Vol C Tables 4.2.6.8 and 6.1.1.4'
H H 0.0000 0.0000 'International Tables Vol C Tables 4.2.6.8 and 6.1.1.4'
N N 0.0061 0.0033 'International Tables Vol C Tables 4.2.6.8 and 6.1.1.4'
O O 0.0106 0.0060 'International Tables Vol C Tables 4.2.6.8 and 6.1.1.4'
Fe Fe 0.3463 0.8444 'International Tables Vol C Tables 4.2.6.8 and 6.1.1.4'

loop_
_geom_angle_atom_site_label_1
_geom_angle_atom_site_label_2
_geom_angle_atom_site_label_3
_geom_angle
N1 C1 C5 128.15(13)
N1 C1 C2 124.14(14)
C5 C1 C2 107.43(13)
N1 C1 Fe1 122.86(11)
C5 C1 Fe1 69.36(9)
C2 C1 Fe1 68.32(9)
C3 C2 C1 108.17(14)
C3 C2 Fe1 69.55(10)
C1 C2 Fe1 70.77(9)
C3 C2 H2A 125.9
C1 C2 H2A 125.9
Fe1 C2 H2A 125.3
C4 C3 C2 108.10(13)
C4 C3 Fe1 69.97(9)
C2 C3 Fe1 69.49(9)
C4 C3 H3A 126.0
C2 C3 H3A 126.0
Fe1 C3 H3A 126.2
C3 C4 C5 108.10(15)
C3 C4 Fe1 69.29(9)
C5 C4 Fe1 70.10(9)
C3 C4 H4A 126.0
C5 C4 H4A 126.0
Fe1 C4 H4A 126.2
C1 C5 C4 108.19(13)
C1 C5 Fe1 70.15(9)
C4 C5 Fe1 69.16(9)
C1 C5 H5A 125.9
C4 C5 H5A 125.9
Fe1 C5 H5A 126.4
N4 C6 C7 127.39(13)
N4 C6 C10 125.14(14)
C7 C6 C10 107.37(14)
N4 C6 Fe1 125.19(11)
C7 C6 Fe1 69.10(9)
C10 C6 Fe1 68.20(9)
C8 C7 C6 108.03(13)
C8 C7 Fe1 69.34(9)
C6 C7 Fe1 70.47(8)
C8 C7 H7A 126.0
C6 C7 H7A 126.0
Fe1 C7 H7A 125.8
C9 C8 C7 108.21(14)
C9 C8 Fe1 69.48(9)
C7 C8 Fe1 70.04(9)
C9 C8 H8A 125.9
C7 C8 H8A 125.9
Fe1 C8 H8A 126.2
C10 C9 C8 107.87(13)
C10 C9 Fe1 69.41(9)
C8 C9 Fe1 69.81(9)
C10 C9 H9A 126.1
C8 C9 H9A 126.1
Fe1 C9 H9A 126.3
C9 C10 C6 108.47(13)
C9 C10 Fe1 69.92(9)
C6 C10 Fe1 71.08(9)
C9 C10 H10A 125.8
C6 C10 H10A 125.8
Fe1 C10 H10A 124.8
N1 C11 N2 126.29(14)
N1 C11 N3 118.46(14)
N2 C11 N3 115.25(13)
N2 C12 C13 111.62(13)
N2 C12 H12A 109.3
C13 C12 H12A 109.3
N2 C12 H12B 109.3
C13 C12 H12B 109.3
H12A C12 H12B 108.0
C12 C13 C14 110.64(14)
C12 C13 H13A 109.5
C14 C13 H13A 109.5
C12 C13 H13B 109.5
C14 C13 H13B 109.5
H13A C13 H13B 108.1
C15 C14 C13 110.40(14)
C15 C14 H14A 109.6
C13 C14 H14A 109.6
C15 C14 H14B 109.6
C13 C14 H14B 109.6
H14A C14 H14B 108.1
C16 C15 C14 110.77(15)
C16 C15 H15A 109.5
C14 C15 H15A 109.5
C16 C15 H15B 109.5
C14 C15 H15B 109.5
H15A C15 H15B 108.1
N2 C16 C15 109.56(14)
N2 C16 H16A 109.8
C15 C16 H16A 109.8
N2 C16 H16B 109.8
C15 C16 H16B 109.8
H16A C16 H16B 108.2
N3 C17 C18 110.52(15)
N3 C17 H17A 109.5
C18 C17 H17A 109.5
N3 C17 H17B 109.5
C18 C17 H17B 109.5
H17A C17 H17B 108.1
C19 C18 C17 110.57(15)
C19 C18 H18A 109.5
C17 C18 H18A 109.5
C19 C18 H18B 109.5
C17 C18 H18B 109.5
H18A C18 H18B 108.1
C18 C19 C20 110.21(15)
C18 C19 H19A 109.6
C20 C19 H19A 109.6
C18 C19 H19B 109.6
C20 C19 H19B 109.6
H19A C19 H19B 108.1
C19 C20 C21 110.99(16)
C19 C20 H20A 109.4
C21 C20 H20A 109.4
C19 C20 H20B 109.4
C21 C20 H20B 109.4
H20A C20 H20B 108.0
N3 C21 C20 109.88(14)
N3 C21 H21B 109.7
C20 C21 H21B 109.7
N3 C21 H21A 109.7
C20 C21 H21A 109.7
H21B C21 H21A 108.2
N4 C22 N6 126.68(14)
N4 C22 N5 118.75(15)
N6 C22 N5 114.55(13)
N5 C23 C24 108.95(14)
N5 C23 H23A 109.9
C24 C23 H23A 109.9
N5 C23 H23B 109.9
C24 C23 H23B 109.9
H23A C23 H23B 108.3
C25 C24 C23 111.72(15)
C25 C24 H24A 109.3
C23 C24 H24A 109.3
C25 C24 H24B 109.3
C23 C24 H24B 109.3
H24A C24 H24B 107.9
C26 C25 C24 111.02(15)
C26 C25 H25A 109.4
C24 C25 H25A 109.4
C26 C25 H25B 109.4
C24 C25 H25B 109.4
H25A C25 H25B 108.0
C25 C26 C27 110.65(15)
C25 C26 H26A 109.5
C27 C26 H26A 109.5
C25 C26 H26B 109.5
C27 C26 H26B 109.5
H26A C26 H26B 108.1
N5 C27 C26 109.89(14)
N5 C27 H27A 109.7
C26 C27 H27A 109.7
N5 C27 H27B 109.7
C26 C27 H27B 109.7
H27A C27 H27B 108.2
N6 C28 C29 111.09(13)
N6 C28 H28A 109.4
C29 C28 H28A 109.4
N6 C28 H28B 109.4
C29 C28 H28B 109.4
H28A C28 H28B 108.0
C30 C29 C28 110.21(14)
C30 C29 H29A 109.6
C28 C29 H29A 109.6
C30 C29 H29B 109.6
C28 C29 H29B 109.6
H29A C29 H29B 108.1
C29 C30 C31 109.18(14)
C29 C30 H30A 109.8
C31 C30 H30A 109.8
C29 C30 H30B 109.8
C31 C30 H30B 109.8
H30A C30 H30B 108.3
C32 C31 C30 111.01(14)
C32 C31 H31A 109.4
C30 C31 H31A 109.4
C32 C31 H31B 109.4
C30 C31 H31B 109.4
H31A C31 H31B 108.0
N6 C32 C31 109.99(13)
N6 C32 H32B 109.7
C31 C32 H32B 109.7
N6 C32 H32A 109.7
C31 C32 H32A 109.7
H32B C32 H32A 108.2
C11 N1 C1 121.48(14)
C11 N2 C12 121.02(12)
C11 N2 C16 122.87(13)
C12 N2 C16 114.06(13)
C11 N3 C21 116.66(13)
C11 N3 C17 114.95(13)
C21 N3 C17 112.58(14)
C22 N4 C6 119.57(13)
C22 N5 C23 119.56(13)
C22 N5 C27 120.10(14)
C23 N5 C27 113.70(13)
C22 N6 C32 121.65(12)
C22 N6 C28 121.66(13)
C32 N6 C28 114.80(13)
H2 O1 H1 104(2)
C2 Fe1 C3 40.96(7)
C2 Fe1 C10 121.77(7)
C3 Fe1 C10 159.53(7)
C2 Fe1 C9 159.52(7)
C3 Fe1 C9 158.68(7)
C10 Fe1 C9 40.66(7)
C2 Fe1 C4 68.73(7)
C3 Fe1 C4 40.75(7)
C10 Fe1 C4 156.95(6)
C9 Fe1 C4 123.35(7)
C2 Fe1 C8 156.57(6)
C3 Fe1 C8 123.02(7)
C10 Fe1 C8 68.42(7)
C9 Fe1 C8 40.71(6)
C4 Fe1 C8 110.65(7)
C2 Fe1 C5 68.61(6)
C3 Fe1 C5 68.57(6)
C10 Fe1 C5 120.18(6)
C9 Fe1 C5 108.66(6)
C4 Fe1 C5 40.74(6)
C8 Fe1 C5 127.24(7)
C2 Fe1 C7 119.70(6)
C3 Fe1 C7 108.10(6)
C10 Fe1 C7 68.49(6)
C9 Fe1 C7 68.48(6)
C4 Fe1 C7 126.85(7)
C8 Fe1 C7 40.62(6)
C5 Fe1 C7 164.24(7)
C2 Fe1 C1 40.91(6)
C3 Fe1 C1 68.67(6)
C10 Fe1 C1 105.15(6)
C9 Fe1 C1 123.87(6)
C4 Fe1 C1 68.44(6)
C8 Fe1 C1 162.28(6)
C5 Fe1 C1 40.49(6)
C7 Fe1 C1 154.17(6)
C2 Fe1 C6 104.94(6)
C3 Fe1 C6 123.67(6)
C10 Fe1 C6 40.72(6)
C9 Fe1 C6 68.29(6)
C4 Fe1 C6 161.99(6)
C8 Fe1 C6 68.09(6)
C5 Fe1 C6 154.39(6)
C7 Fe1 C6 40.43(6)
C1 Fe1 C6 118.54(6)

loop_
_geom_bond_atom_site_label_1
_geom_bond_atom_site_label_2
_geom_bond_distance
C1 N1 1.419(2)
C1 C5 1.433(2)
C1 C2 1.439(2)
C1 Fe1 2.0751(16)
C2 C3 1.429(2)
C2 Fe1 2.0423(16)
C2 H2A 0.9500
C3 C4 1.426(2)
C3 Fe1 2.0431(16)
C3 H3A 0.9500
C4 C5 1.433(2)
C4 Fe1 2.0521(17)
C4 H4A 0.9500
C5 Fe1 2.0647(16)
C5 H5A 0.9500
C6 N4 1.414(2)
C6 C7 1.433(2)
C6 C10 1.437(2)
C6 Fe1 2.0829(16)
C7 C8 1.430(2)
C7 Fe1 2.0647(15)
C7 H7A 0.9500
C8 C9 1.429(2)
C8 Fe1 2.0554(17)
C8 H8A 0.9500
C9 C10 1.423(2)
C9 Fe1 2.0511(17)
C9 H9A 0.9500
C10 Fe1 2.0444(16)
C10 H10A 0.9500
C11 N1 1.3027(19)
C11 N2 1.374(2)
C11 N3 1.404(2)
C12 N2 1.472(2)
C12 C13 1.521(2)
C12 H12A 0.9900
C12 H12B 0.9900
C13 C14 1.537(2)
C13 H13A 0.9900
C13 H13B 0.9900
C14 C15 1.526(3)
C14 H14A 0.9900
C14 H14B 0.9900
C15 C16 1.520(3)
C15 H15A 0.9900
C15 H15B 0.9900
C16 N2 1.4735(19)
C16 H16A 0.9900
C16 H16B 0.9900
C17 N3 1.478(2)
C17 C18 1.527(2)
C17 H17A 0.9900
C17 H17B 0.9900
C18 C19 1.523(3)
C18 H18A 0.9900
C18 H18B 0.9900
C19 C20 1.524(3)
C19 H19A 0.9900
C19 H19B 0.9900
C20 C21 1.530(2)
C20 H20A 0.9900
C20 H20B 0.9900
C21 N3 1.467(2)
C21 H21B 0.9900
C21 H21A 0.9900
C22 N4 1.308(2)
C22 N6 1.375(2)
C22 N5 1.385(2)
C23 N5 1.458(2)
C23 C24 1.533(2)
C23 H23A 0.9900
C23 H23B 0.9900
C24 C25 1.528(3)
C24 H24A 0.9900
C24 H24B 0.9900
C25 C26 1.521(3)
C25 H25A 0.9900
C25 H25B 0.9900
C26 C27 1.529(2)
C26 H26A 0.9900
C26 H26B 0.9900
C27 N5 1.472(2)
C27 H27A 0.9900
C27 H27B 0.9900
C28 N6 1.4742(19)
C28 C29 1.529(2)
C28 H28A 0.9900
C28 H28B 0.9900
C29 C30 1.528(3)
C29 H29A 0.9900
C29 H29B 0.9900
C30 C31 1.532(2)
C30 H30A 0.9900
C30 H30B 0.9900
C31 C32 1.528(2)
C31 H31A 0.9900
C31 H31B 0.9900
C32 N6 1.467(2)
C32 H32B 0.9900
C32 H32A 0.9900
O1 H2 0.88(2)
O1 H1 0.81(2)
